data_4320697
loop_
_publ_author_name
'Shaowu Du'
'Jason A. Kautz'
'Thomas D. McGrath'
'F. Gordon A. Stone'

_publ_contact_author_address
; Department of Chemistry and Biochemistry
 Baylor University
 PO Box 97348
 Waco
 TX, 76798-7348
;
_publ_contact_author_email Gordon_Stone@baylor.edu
_publ_contact_author_fax '254 710 2403'
_publ_contact_author_name 'Prof. F. Gordon A. Stone'
_publ_contact_author_phone '254 710 4427'
_publ_section_title
;
 Synthesis and Reactivity of the Monocarbon Molybdenacarborane Anion
 [1,2-\m-NHBut-2,2,2-(CO)3-closo-2,1-MoCB10H10]-
;
_journal_name_full 'Inorganic Chemistry'
_journal_page_first 6563
_journal_page_last 6571
_journal_paper_doi 10.1021/ic010508i
_journal_volume 40
_journal_year 2001
_chemical_formula_moiety '[1-NH~2~Bu^t^-2,2,2-(CO)~3~-2-(PEt~3~)-closo-2,1-MoCB~10~H~10~]'
_chemical_formula_sum 'C14 H36 B10 Mo N O3 P'
_chemical_formula_weight 501.45
_space_group_IT_number 14
_symmetry_cell_setting monoclinic
_symmetry_space_group_name_Hall '-P 2ybc'
_symmetry_space_group_name_H-M 'P 1 21/c 1'
_atom_sites_solution_hydrogens geom
_atom_sites_solution_primary direct
_atom_sites_solution_secondary difmap
_audit_creation_method SHELXL-97
_cell_angle_alpha 90.00
_cell_angle_beta 94.749(8)
_cell_angle_gamma 90.00
_cell_formula_units_Z 4
_cell_length_a 12.4537(10)
_cell_length_b 10.0216(12)
_cell_length_c 19.863(2)
_cell_measurement_reflns_used 25
_cell_measurement_temperature 293(2)
_cell_measurement_theta_max 27
_cell_measurement_theta_min 20
_cell_volume 2470.5(4)
_computing_cell_refinement 'Enraf-Nonius CAD4 (1989)'
_computing_data_collection 'Enraf-Nonius CAD4 (1989)'
_computing_data_reduction 'XCAD4 Siemens Software (Harms, 1993)'
_computing_molecular_graphics 'XP in SHELXTL-PC (Bruker, 1995)'
_computing_publication_material 'SHELXL-97 (Sheldrick, 1997)'
_computing_structure_refinement 'SHELXL-97 (Sheldrick, 1997)'
_computing_structure_solution 'SHELXS-97 (Sheldrick, 1997)'
_diffrn_ambient_temperature 293(2)
_diffrn_measured_fraction_theta_full 0.998
_diffrn_measured_fraction_theta_max 0.998
_diffrn_measurement_device_type 'Enraf-Nonius CAD4'
_diffrn_measurement_method \w-4/3\q
_diffrn_radiation_monochromator graphite
_diffrn_radiation_source 'fine-focus sealed tube'
_diffrn_radiation_type MoK\a
_diffrn_radiation_wavelength 0.71073
_diffrn_reflns_av_R_equivalents 0.0085
_diffrn_reflns_av_sigmaI/netI 0.0157
_diffrn_reflns_limit_h_max 16
_diffrn_reflns_limit_h_min 0
_diffrn_reflns_limit_k_max 12
_diffrn_reflns_limit_k_min 0
_diffrn_reflns_limit_l_max 25
_diffrn_reflns_limit_l_min -25
_diffrn_reflns_number 5852
_diffrn_reflns_theta_full 27.41
_diffrn_reflns_theta_max 27.41
_diffrn_reflns_theta_min 1.64
_diffrn_standards_decay_% 4.17
_diffrn_standards_interval_time 120
_diffrn_standards_number 3
_exptl_absorpt_coefficient_mu 0.611
_exptl_absorpt_correction_T_max 0.677
_exptl_absorpt_correction_T_min 0.651
_exptl_absorpt_correction_type 'Semi-empirical, SHELXTL vs. 5.03'
_exptl_crystal_colour amber
_exptl_crystal_density_diffrn 1.348
_exptl_crystal_density_method 'not measured'
_exptl_crystal_description blocks
_exptl_crystal_F_000 1032
_exptl_crystal_size_max 0.52
_exptl_crystal_size_mid 0.49
_exptl_crystal_size_min 0.41
_refine_diff_density_max 0.341
_refine_diff_density_min -0.251
_refine_diff_density_rms 0.048
_refine_ls_extinction_coef 0.00053(13)
_refine_ls_extinction_expression Fc^*^=kFc[1+0.001xFc^2^\l^3^/sin(2\q)]^-1/4^
_refine_ls_extinction_method SHELXL
_refine_ls_goodness_of_fit_ref 1.063
_refine_ls_hydrogen_treatment mixed
_refine_ls_matrix_type full
_refine_ls_number_parameters 278
_refine_ls_number_reflns 5601
_refine_ls_number_restraints 0
_refine_ls_restrained_S_all 1.063
_refine_ls_R_factor_all 0.0302
_refine_ls_R_factor_gt 0.0236
_refine_ls_shift/su_max 0.001
_refine_ls_shift/su_mean 0.000
_refine_ls_structure_factor_coef Fsqd
_refine_ls_weighting_details 'calc w=1/[\s^2^(Fo^2^)+(0.0276P)^2^+0.9459P] where P=(Fo^2^+2Fc^2^)/3'
_refine_ls_weighting_scheme calc
_refine_ls_wR_factor_gt 0.0564
_refine_ls_wR_factor_ref 0.0593
_reflns_number_gt 4934
_reflns_number_total 5601
_reflns_threshold_expression >2sigma(I)
_cod_data_source_file ic010508i_3.cif
_cod_data_source_block 4d
_cod_depositor_comments
;
The following automatic conversions were performed:

'_symmetry_cell_setting' value 'Monoclinic' changed to 'monoclinic'
according to the built-in table from CIF Core dictionary named
'cif_core.dic' version 2.4.1 from 2010-06-29.

Automatic conversion script
Id: cif_fix_values 1646 2011-03-28 12:23:43Z adriana 

The following automatic conversions were performed:

data name '_atom_site_symetry_multiplicity' was replaced with
'_atom_site_symmetry_multiplicity' as specified in the replacement
file 'data/replacement-values/replacement_tags.lst'.

Automatic conversion script
Id: cif_correct_tags 9268 2022-04-12 08:56:07Z antanas 
;
_cod_original_cell_volume 2470.5(5)
_cod_original_sg_symbol_Hall '-P 2yc'
_cod_database_code 4320697

loop_
_symmetry_equiv_pos_as_xyz
'x, y, z'
'-x, y+1/2, -z+1/2'
'-x, -y, -z'
'x, -y-1/2, z-1/2'

loop_
_atom_site_label
_atom_site_type_symbol
_atom_site_fract_x
_atom_site_fract_y
_atom_site_fract_z
_atom_site_U_iso_or_equiv
_atom_site_adp_type
_atom_site_occupancy
_atom_site_symmetry_multiplicity
_atom_site_calc_flag
_atom_site_refinement_flags
_atom_site_disorder_assembly
_atom_site_disorder_group
Mo Mo 0.199993(11) 0.081510(14) 0.125382(7) 0.02771(5) Uani 1 1 d . . .
C1 C 0.33265(13) 0.15685(16) 0.21619(8) 0.0277(3) Uani 1 1 d . . .
B2 B 0.38610(15) 0.04577(19) 0.16251(10) 0.0283(4) Uani 1 1 d . . .
H2 H 0.3913 -0.0621 0.1724 0.034 Uiso 1 1 calc R . .
B3 B 0.36925(16) 0.1143(2) 0.07777(10) 0.0337(4) Uani 1 1 d . . .
H3 H 0.3668 0.0541 0.0314 0.040 Uiso 1 1 calc R . .
B4 B 0.29466(17) 0.2660(2) 0.08441(10) 0.0355(4) Uani 1 1 d . . .
H4 H 0.2426 0.3068 0.0419 0.043 Uiso 1 1 calc R . .
B5 B 0.26822(16) 0.28527(19) 0.17407(10) 0.0330(4) Uani 1 1 d . . .
H5 H 0.1970 0.3354 0.1915 0.040 Uiso 1 1 calc R . .
B6 B 0.46896(15) 0.1567(2) 0.21428(10) 0.0310(4) Uani 1 1 d . . .
H6 H 0.5253 0.1202 0.2558 0.037 Uiso 1 1 calc R . .
B7 B 0.49384(16) 0.1325(2) 0.12845(10) 0.0337(4) Uani 1 1 d . . .
H7 H 0.5665 0.0805 0.1144 0.040 Uiso 1 1 calc R . .
B8 B 0.43780(18) 0.2709(2) 0.08228(11) 0.0391(5) Uani 1 1 d . . .
H8 H 0.4752 0.3115 0.0384 0.047 Uiso 1 1 calc R . .
B9 B 0.37435(18) 0.3749(2) 0.13904(11) 0.0378(5) Uani 1 1 d . . .
H9 H 0.3682 0.4835 0.1314 0.045 Uiso 1 1 calc R . .
B10 B 0.39653(17) 0.3078(2) 0.22089(10) 0.0341(4) Uani 1 1 d . . .
H10 H 0.4058 0.3711 0.2662 0.041 Uiso 1 1 calc R . .
B11 B 0.49858(17) 0.2954(2) 0.16470(11) 0.0354(4) Uani 1 1 d . . .
H11 H 0.5747 0.3508 0.1737 0.043 Uiso 1 1 calc R . .
C2 C 0.08767(16) 0.0208(2) 0.18499(11) 0.0453(5) Uani 1 1 d . . .
O2 O 0.02157(15) -0.0062(2) 0.21973(10) 0.0787(6) Uani 1 1 d . . .
C3 C 0.07780(16) 0.2107(2) 0.10969(11) 0.0466(5) Uani 1 1 d . . .
O3 O 0.00712(13) 0.28142(18) 0.09960(11) 0.0742(5) Uani 1 1 d . . .
C4 C 0.14158(15) 0.04450(19) 0.03115(10) 0.0382(4) Uani 1 1 d . . .
O4 O 0.11155(13) 0.03510(17) -0.02416(8) 0.0578(4) Uani 1 1 d . . .
P P 0.21353(3) -0.17318(5) 0.11844(2) 0.03171(10) Uani 1 1 d . . .
C5 C 0.08521(15) -0.2504(2) 0.08802(11) 0.0452(5) Uani 1 1 d . . .
H5A H 0.0313 -0.2240 0.1179 0.054 Uiso 1 1 calc R . .
H5B H 0.0634 -0.2142 0.0437 0.054 Uiso 1 1 calc R . .
C6 C 0.0842(2) -0.4006(2) 0.08290(17) 0.0758(8) Uani 1 1 d . . .
H6A H 0.0137 -0.4301 0.0660 0.114 Uiso 1 1 calc R . .
H6B H 0.1021 -0.4385 0.1268 0.114 Uiso 1 1 calc R . .
H6C H 0.1360 -0.4288 0.0527 0.114 Uiso 1 1 calc R . .
C7 C 0.25381(17) -0.2679(2) 0.19550(11) 0.0461(5) Uani 1 1 d . . .
H7A H 0.2612 -0.3606 0.1827 0.055 Uiso 1 1 calc R . .
H7B H 0.3248 -0.2370 0.2124 0.055 Uiso 1 1 calc R . .
C8 C 0.1826(2) -0.2633(3) 0.25329(14) 0.0772(8) Uani 1 1 d . . .
H8A H 0.2139 -0.3166 0.2900 0.116 Uiso 1 1 calc R . .
H8B H 0.1126 -0.2975 0.2386 0.116 Uiso 1 1 calc R . .
H8C H 0.1761 -0.1727 0.2681 0.116 Uiso 1 1 calc R . .
C9 C 0.30946(16) -0.2358(2) 0.06092(11) 0.0446(5) Uani 1 1 d . . .
H9A H 0.3779 -0.1911 0.0716 0.054 Uiso 1 1 calc R . .
H9B H 0.3207 -0.3301 0.0698 0.054 Uiso 1 1 calc R . .
C10 C 0.2781(2) -0.2184(3) -0.01360(13) 0.0660(7) Uani 1 1 d . . .
H10A H 0.3339 -0.2537 -0.0390 0.099 Uiso 1 1 calc R . .
H10B H 0.2684 -0.1253 -0.0236 0.099 Uiso 1 1 calc R . .
H10C H 0.2120 -0.2652 -0.0255 0.099 Uiso 1 1 calc R . .
N N 0.30166(14) 0.09267(16) 0.28155(7) 0.0348(3) Uani 1 1 d . . .
H1A H 0.2415(18) 0.052(2) 0.2701(11) 0.042 Uiso 1 1 d . . .
H1B H 0.3453(18) 0.028(2) 0.2881(11) 0.042 Uiso 1 1 d . . .
C11 C 0.28857(18) 0.1596(2) 0.35059(10) 0.0483(5) Uani 1 1 d . . .
C12 C 0.2127(2) 0.2777(3) 0.34062(13) 0.0723(8) Uani 1 1 d . . .
H12A H 0.1449 0.2483 0.3192 0.108 Uiso 1 1 calc R . .
H12B H 0.2436 0.3432 0.3127 0.108 Uiso 1 1 calc R . .
H12C H 0.2015 0.3164 0.3837 0.108 Uiso 1 1 calc R . .
C13 C 0.3986(2) 0.1968(3) 0.38396(11) 0.0664(7) Uani 1 1 d . . .
H13A H 0.4427 0.1184 0.3891 0.100 Uiso 1 1 calc R . .
H13B H 0.3904 0.2351 0.4276 0.100 Uiso 1 1 calc R . .
H13C H 0.4321 0.2606 0.3563 0.100 Uiso 1 1 calc R . .
C14 C 0.2388(3) 0.0483(3) 0.39036(12) 0.0722(8) Uani 1 1 d . . .
H14A H 0.1687 0.0267 0.3694 0.108 Uiso 1 1 calc R . .
H14B H 0.2323 0.0775 0.4359 0.108 Uiso 1 1 calc R . .
H14C H 0.2840 -0.0293 0.3908 0.108 Uiso 1 1 calc R . .

loop_
_atom_site_aniso_label
_atom_site_aniso_U_11
_atom_site_aniso_U_22
_atom_site_aniso_U_33
_atom_site_aniso_U_23
_atom_site_aniso_U_13
_atom_site_aniso_U_12
Mo 0.02401(7) 0.02781(8) 0.03050(8) 0.00201(6) -0.00267(5) 0.00141(6)
C1 0.0288(8) 0.0289(8) 0.0251(7) 0.0011(6) 0.0000(6) 0.0012(6)
B2 0.0259(8) 0.0279(9) 0.0306(9) -0.0014(7) -0.0004(7) 0.0008(7)
B3 0.0336(10) 0.0399(11) 0.0275(9) -0.0003(8) 0.0013(8) -0.0040(8)
B4 0.0394(11) 0.0345(10) 0.0314(10) 0.0065(8) -0.0044(8) -0.0018(9)
B5 0.0339(10) 0.0284(9) 0.0357(10) 0.0015(8) -0.0025(8) 0.0037(8)
B6 0.0276(9) 0.0327(10) 0.0315(9) 0.0007(8) -0.0049(7) -0.0019(8)
B7 0.0286(9) 0.0399(10) 0.0325(10) 0.0003(8) 0.0027(8) -0.0040(8)
B8 0.0404(11) 0.0437(12) 0.0330(10) 0.0066(9) 0.0009(8) -0.0093(9)
B9 0.0438(11) 0.0272(9) 0.0412(11) 0.0062(8) -0.0045(9) -0.0030(8)
B10 0.0381(10) 0.0286(10) 0.0347(10) -0.0011(8) -0.0034(8) -0.0032(8)
B11 0.0345(10) 0.0354(10) 0.0356(10) 0.0025(8) -0.0023(8) -0.0076(8)
C2 0.0373(10) 0.0461(11) 0.0530(12) 0.0005(9) 0.0066(9) 0.0023(9)
O2 0.0602(11) 0.0909(14) 0.0905(14) 0.0097(12) 0.0393(10) -0.0026(10)
C3 0.0366(10) 0.0415(11) 0.0601(13) 0.0001(9) -0.0068(9) 0.0039(8)
O3 0.0486(9) 0.0586(11) 0.1115(15) 0.0007(10) -0.0176(9) 0.0218(8)
C4 0.0336(9) 0.0396(10) 0.0401(10) 0.0052(8) -0.0050(8) -0.0043(7)
O4 0.0562(9) 0.0749(11) 0.0392(8) 0.0058(7) -0.0144(7) -0.0065(8)
P 0.0276(2) 0.0283(2) 0.0384(2) 0.00104(18) -0.00185(18) 0.00010(17)
C5 0.0347(9) 0.0418(11) 0.0581(12) -0.0013(9) -0.0029(9) -0.0073(8)
C6 0.0696(17) 0.0467(14) 0.108(2) -0.0084(14) -0.0092(16) -0.0149(12)
C7 0.0474(11) 0.0368(10) 0.0525(12) 0.0120(9) -0.0056(9) -0.0005(9)
C8 0.098(2) 0.0693(18) 0.0647(16) 0.0222(14) 0.0069(15) -0.0053(16)
C9 0.0376(10) 0.0390(10) 0.0576(12) -0.0066(9) 0.0056(9) 0.0059(8)
C10 0.0615(15) 0.0751(17) 0.0632(15) -0.0216(13) 0.0159(12) 0.0023(13)
N 0.0388(8) 0.0384(8) 0.0273(7) 0.0008(6) 0.0028(6) -0.0005(7)
C11 0.0589(13) 0.0594(13) 0.0278(9) -0.0056(9) 0.0101(8) 0.0038(11)
C12 0.0793(18) 0.0804(18) 0.0604(15) -0.0132(14) 0.0257(13) 0.0236(15)
C13 0.0802(17) 0.0840(18) 0.0325(11) -0.0062(11) -0.0104(11) -0.0084(15)
C14 0.094(2) 0.087(2) 0.0386(12) 0.0020(12) 0.0272(13) -0.0095(16)

loop_
_atom_type_symbol
_atom_type_description
_atom_type_scat_dispersion_real
_atom_type_scat_dispersion_imag
_atom_type_scat_source
C C 0.0033 0.0016 'International Tables Vol C Tables 4.2.6.8 and 6.1.1.4'
H H 0.0000 0.0000 'International Tables Vol C Tables 4.2.6.8 and 6.1.1.4'
B B 0.0013 0.0007 'International Tables Vol C Tables 4.2.6.8 and 6.1.1.4'
N N 0.0061 0.0033 'International Tables Vol C Tables 4.2.6.8 and 6.1.1.4'
O O 0.0106 0.0060 'International Tables Vol C Tables 4.2.6.8 and 6.1.1.4'
P P 0.1023 0.0942 'International Tables Vol C Tables 4.2.6.8 and 6.1.1.4'
Mo Mo -1.6832 0.6857 'International Tables Vol C Tables 4.2.6.8 and 6.1.1.4'

loop_
_geom_angle_atom_site_label_1
_geom_angle_atom_site_label_2
_geom_angle_atom_site_label_3
_geom_angle
_geom_angle_site_symmetry_1
_geom_angle_site_symmetry_3
_geom_angle_publ_flag
C4 Mo C2 106.35(8) . . y
C4 Mo C3 76.10(8) . . y
C2 Mo C3 74.29(9) . . y
C4 Mo B4 88.62(7) . . y
C2 Mo B4 146.26(8) . . y
C3 Mo B4 80.53(8) . . y
C4 Mo B5 129.22(7) . . y
C2 Mo B5 105.27(8) . . y
C3 Mo B5 75.53(8) . . y
B4 Mo B5 45.70(7) . . ?
C4 Mo B2 122.05(7) . . y
C2 Mo B2 118.52(8) . . y
C3 Mo B2 147.80(7) . . y
B4 Mo B2 74.16(7) . . ?
B5 Mo B2 72.58(7) . . ?
C4 Mo B3 85.38(7) . . y
C2 Mo B3 162.44(8) . . y
C3 Mo B3 122.02(8) . . y
B4 Mo B3 44.08(7) . . ?
B5 Mo B3 75.40(7) . . ?
B2 Mo B3 44.37(7) . . ?
C4 Mo C1 156.79(7) . . y
C2 Mo C1 96.85(7) . . y
C3 Mo C1 111.77(7) . . y
B4 Mo C1 71.94(6) . . ?
B5 Mo C1 41.02(6) . . ?
B2 Mo C1 41.25(6) . . ?
B3 Mo C1 71.89(6) . . ?
C4 Mo P 77.52(6) . . y
C2 Mo P 77.37(6) . . y
C3 Mo P 133.49(6) . . y
B4 Mo P 136.13(5) . . y
B5 Mo P 148.39(5) . . y
B2 Mo P 78.56(5) . . y
B3 Mo P 92.93(5) . . y
C1 Mo P 107.56(4) . . y
N C1 B5 126.53(14) . . y
N C1 B6 109.96(13) . . y
B5 C1 B6 114.91(13) . . ?
N C1 B10 118.42(13) . . y
B5 C1 B10 63.59(11) . . ?
B6 C1 B10 62.68(11) . . ?
N C1 B2 113.20(13) . . y
B5 C1 B2 112.18(13) . . ?
B6 C1 B2 62.98(11) . . ?
B10 C1 B2 113.96(13) . . ?
N C1 Mo 107.00(10) . . y
B5 C1 Mo 67.09(8) . . ?
B6 C1 Mo 126.43(10) . . ?
B10 C1 Mo 126.37(10) . . ?
B2 C1 Mo 67.46(8) . . ?
C1 B2 B7 105.27(13) . . ?
C1 B2 B6 58.17(10) . . ?
B7 B2 B6 59.75(11) . . ?
C1 B2 B3 108.08(13) . . ?
B7 B2 B3 59.67(11) . . ?
B6 B2 B3 108.43(13) . . ?
C1 B2 Mo 71.29(8) . . ?
B7 B2 Mo 123.36(12) . . ?
B6 B2 Mo 125.59(11) . . ?
B3 B2 Mo 67.90(9) . . ?
B8 B3 B7 59.53(12) . . ?
B8 B3 B4 59.95(12) . . ?
B7 B3 B4 107.64(14) . . ?
B8 B3 B2 105.55(14) . . ?
B7 B3 B2 59.19(11) . . ?
B4 B3 B2 105.88(13) . . ?
B8 B3 Mo 122.12(13) . . ?
B7 B3 Mo 122.76(11) . . ?
B4 B3 Mo 67.05(9) . . ?
B2 B3 Mo 67.73(8) . . ?
B9 B4 B8 59.42(12) . . ?
B9 B4 B3 107.38(14) . . ?
B8 B4 B3 59.84(12) . . ?
B9 B4 B5 58.92(12) . . ?
B8 B4 B5 106.11(14) . . ?
B3 B4 B5 107.13(13) . . ?
B9 B4 Mo 122.42(12) . . ?
B8 B4 Mo 123.69(13) . . ?
B3 B4 Mo 68.88(9) . . ?
B5 B4 Mo 67.53(9) . . ?
C1 B5 B9 103.79(14) . . ?
C1 B5 B10 58.43(10) . . ?
B9 B5 B10 58.88(11) . . ?
C1 B5 B4 106.30(13) . . ?
B9 B5 B4 58.71(12) . . ?
B10 B5 B4 106.89(14) . . ?
C1 B5 Mo 71.89(9) . . ?
B9 B5 Mo 121.53(12) . . ?
B10 B5 Mo 126.11(12) . . ?
B4 B5 Mo 66.77(9) . . ?
C1 B6 B11 105.50(13) . . ?
C1 B6 B10 58.85(11) . . ?
B11 B6 B10 59.90(12) . . ?
C1 B6 B7 105.99(13) . . ?
B11 B6 B7 60.59(12) . . ?
B10 B6 B7 108.55(14) . . ?
C1 B6 B2 58.86(10) . . ?
B11 B6 B2 107.91(13) . . ?
B10 B6 B2 107.53(13) . . ?
B7 B6 B2 59.98(11) . . ?
B8 B7 B6 107.31(15) . . ?
B8 B7 B2 107.57(14) . . ?
B6 B7 B2 60.27(11) . . ?
B8 B7 B11 59.42(12) . . ?
B6 B7 B11 59.32(11) . . ?
B2 B7 B11 107.13(14) . . ?
B8 B7 B3 60.18(12) . . ?
B6 B7 B3 110.03(14) . . ?
B2 B7 B3 61.14(11) . . ?
B11 B7 B3 108.61(15) . . ?
B11 B8 B9 60.42(12) . . ?
B11 B8 B7 60.55(12) . . ?
B9 B8 B7 107.99(14) . . ?
B11 B8 B3 109.61(14) . . ?
B9 B8 B3 108.25(15) . . ?
B7 B8 B3 60.29(12) . . ?
B11 B8 B4 109.53(15) . . ?
B9 B8 B4 60.15(12) . . ?
B7 B8 B4 108.46(14) . . ?
B3 B8 B4 60.21(12) . . ?
B10 B9 B8 108.60(15) . . ?
B10 B9 B11 59.81(12) . . ?
B8 B9 B11 59.61(12) . . ?
B10 B9 B4 111.39(14) . . ?
B8 B9 B4 60.43(12) . . ?
B11 B9 B4 109.11(15) . . ?
B10 B9 B5 60.81(12) . . ?
B8 B9 B5 109.61(15) . . ?
B11 B9 B5 108.49(14) . . ?
B4 B9 B5 62.37(12) . . ?
C1 B10 B9 104.56(14) . . ?
C1 B10 B11 105.07(14) . . ?
B9 B10 B11 60.57(12) . . ?
C1 B10 B6 58.48(10) . . ?
B9 B10 B6 107.47(15) . . ?
B11 B10 B6 59.70(11) . . ?
C1 B10 B5 57.99(10) . . ?
B9 B10 B5 60.31(12) . . ?
B11 B10 B5 108.69(14) . . ?
B6 B10 B5 106.91(13) . . ?
B6 B11 B8 108.42(14) . . ?
B6 B11 B10 60.41(11) . . ?
B8 B11 B10 108.72(14) . . ?
B6 B11 B9 107.28(14) . . ?
B8 B11 B9 59.96(12) . . ?
B10 B11 B9 59.62(12) . . ?
B6 B11 B7 60.10(11) . . ?
B8 B11 B7 60.03(12) . . ?
B10 B11 B7 108.56(14) . . ?
B9 B11 B7 107.22(14) . . ?
O2 C2 Mo 175.9(2) . . y
O3 C3 Mo 178.1(2) . . y
O4 C4 Mo 173.48(17) . . y
C9 P C5 104.23(10) . . ?
C9 P C7 101.30(10) . . ?
C5 P C7 103.13(10) . . ?
C9 P Mo 115.09(7) . . ?
C5 P Mo 112.28(7) . . ?
C7 P Mo 119.00(7) . . ?
C6 C5 P 116.50(17) . . ?
C8 C7 P 118.80(17) . . ?
C10 C9 P 116.32(15) . . ?
H1B N H1A 102(2) . . y
H1B N C1 104.3(14) . . y
H1A N C1 104.5(14) . . y
H1B N C11 107.9(15) . . y
H1A N C11 106.5(14) . . y
C1 N C11 128.57(15) . . y
C12 C11 C13 113.3(2) . . ?
C12 C11 C14 111.2(2) . . ?
C13 C11 C14 110.1(2) . . ?
C12 C11 N 109.44(18) . . ?
C13 C11 N 109.64(17) . . ?
C14 C11 N 102.63(18) . . ?

loop_
_geom_bond_atom_site_label_1
_geom_bond_atom_site_label_2
_geom_bond_distance
_geom_bond_site_symmetry_2
_geom_bond_publ_flag
Mo C4 1.9861(19) . y
Mo C2 2.001(2) . y
Mo C3 2.003(2) . y
Mo B4 2.372(2) . y
Mo B5 2.386(2) . y
Mo B2 2.4003(18) . y
Mo B3 2.403(2) . y
Mo C1 2.4615(16) . y
Mo P 2.5625(6) . y
C1 N 1.527(2) . y
C1 B5 1.700(2) . ?
C1 B6 1.701(2) . ?
C1 B10 1.708(3) . ?
C1 B2 1.714(2) . ?
B2 B7 1.779(3) . ?
B2 B6 1.784(3) . ?
B2 B3 1.814(3) . ?
B3 B8 1.786(3) . ?
B3 B7 1.788(3) . ?
B3 B4 1.792(3) . ?
B4 B9 1.782(3) . ?
B4 B8 1.787(3) . ?
B4 B5 1.848(3) . ?
B5 B9 1.786(3) . ?
B5 B10 1.795(3) . ?
B6 B11 1.760(3) . ?
B6 B10 1.773(3) . ?
B6 B7 1.774(3) . ?
B7 B8 1.774(3) . ?
B7 B11 1.783(3) . ?
B8 B11 1.763(3) . ?
B8 B9 1.769(3) . ?
B9 B10 1.760(3) . ?
B9 B11 1.777(3) . ?
B10 B11 1.764(3) . ?
C2 O2 1.149(2) . y
C3 O3 1.135(2) . y
C4 O4 1.135(2) . y
P C9 1.8307(19) . ?
P C5 1.8326(19) . ?
P C7 1.835(2) . ?
C5 C6 1.509(3) . ?
C7 C8 1.508(3) . ?
C9 C10 1.509(3) . ?
N H1B 0.85(2) . y
N H1A 0.87(2) . y
N C11 1.547(2) . y
C11 C12 1.517(3) . ?
C11 C13 1.518(3) . ?
C11 C14 1.528(3) . ?
